data_7031125
loop_
_publ_author_name
'Chapurina, Yulia'
'Klitzke, Joice'
'Casagrande, Jr, Osvaldo de L'
'Awada, Mouhamad'
'Dorcet, Vincent'
'Kirillov, Evgueni'
'Carpentier, Jean-Fran\,cois'

_publ_section_title
;
 Scandium versus yttrium{amino-alkoxy-bis(phenolate)} complexes for the
 stereoselective ring-opening polymerization of racemic lactide and
 \b-butyrolactone.
;
_journal_issue 38
_journal_name_full 'Dalton transactions (Cambridge, England : 2003)'
_journal_page_first 14322
_journal_page_last 14333
_journal_paper_doi 10.1039/c4dt01206b
_journal_volume 43
_journal_year 2014
_chemical_compound_source 'synthesis as described'
_chemical_formula_moiety '2(C45 H65 N2 O4 Si2 Y)'
_chemical_formula_sum 'C90 H130 N4 O8 Si4 Y2'
_chemical_formula_weight 1686.16
_chemical_name_systematic
;
 ?
;
_space_group_IT_number 2
_symmetry_cell_setting triclinic
_symmetry_Int_Tables_number 2
_symmetry_space_group_name_Hall '-P 1'
_symmetry_space_group_name_H-M 'P -1'
_atom_sites_solution_hydrogens geom
_atom_sites_solution_primary direct
_atom_sites_solution_secondary difmap
_audit_conform_dict_location ftp://ftp.iucr.org/pub/cif_core.dic
_audit_conform_dict_name cif_core.dic
_audit_conform_dict_version 2.3
_audit_creation_date 2013-01-18T16:22:19-00:00
_audit_creation_method 'WinGX routine CIF_UPDATE'
_cell_angle_alpha 86.3270(10)
_cell_angle_beta 86.6490(10)
_cell_angle_gamma 62.0640(10)
_cell_formula_units_Z 2
_cell_length_a 11.8127(4)
_cell_length_b 11.9689(3)
_cell_length_c 36.3748(12)
_cell_measurement_reflns_used 9904
_cell_measurement_temperature 150(2)
_cell_measurement_theta_max 24.8
_cell_measurement_theta_min 2.22
_cell_measurement_wavelength 0.71073
_cell_volume 4531.9(2)
_computing_cell_refinement 'Bruker APEX2 (Bruker, 2006)'
_computing_data_collection 'Bruker APEX2 (Bruker, 2006)'
_computing_data_reduction 'Bruker APEX2 (Bruker, 2006)'
_computing_molecular_graphics 'Ortep-3 for Windows (Farrugia, 1997)'
_computing_publication_material
;
           WinGX publication routines (Farrugia, 1999),
           CRYSCAL (T. Roisnel, local program)
;
_computing_structure_refinement 'SHELXL-97 (Sheldrick, 1997)'
_computing_structure_solution 'SIR97 (Altomare et al., 1999)'
_diffrn_ambient_temperature 150(2)
_diffrn_detector 'CCD plate'
_diffrn_measured_fraction_theta_full 0.98
_diffrn_measured_fraction_theta_max 0.98
_diffrn_measurement_device_type 'APEXII, Bruker-AXS'
_diffrn_measurement_method 'CCD rotation images, thin slices'
_diffrn_radiation_monochromator graphite
_diffrn_radiation_probe x-ray
_diffrn_radiation_type MoK\a
_diffrn_radiation_wavelength 0.71073
_diffrn_reflns_av_R_equivalents 0.0565
_diffrn_reflns_av_unetI/netI 0.0813
_diffrn_reflns_limit_h_max 15
_diffrn_reflns_limit_h_min -15
_diffrn_reflns_limit_k_max 15
_diffrn_reflns_limit_k_min -15
_diffrn_reflns_limit_l_max 47
_diffrn_reflns_limit_l_min -47
_diffrn_reflns_number 62991
_diffrn_reflns_theta_full 27.48
_diffrn_reflns_theta_max 27.48
_diffrn_reflns_theta_min 2.93
_exptl_absorpt_coefficient_mu 1.381
_exptl_absorpt_correction_T_max 0.791
_exptl_absorpt_correction_T_min 0.677
_exptl_absorpt_correction_type multi-scan
_exptl_absorpt_process_details
;
  [Sheldrick, G.M. (2002). SADABS Bruker AXS Inc., Madison, Wisconsin, USA]
;
_exptl_crystal_colour colourless
_exptl_crystal_density_diffrn 1.236
_exptl_crystal_density_method 'not measured'
_exptl_crystal_description prism
_exptl_crystal_F_000 1792
_exptl_crystal_size_max 0.37
_exptl_crystal_size_mid 0.33
_exptl_crystal_size_min 0.17
_refine_diff_density_max 1.592
_refine_diff_density_min -1.635
_refine_diff_density_rms 0.11
_refine_ls_extinction_method none
_refine_ls_goodness_of_fit_ref 1.025
_refine_ls_hydrogen_treatment constr
_refine_ls_matrix_type full
_refine_ls_number_parameters 870
_refine_ls_number_reflns 20403
_refine_ls_number_restraints 0
_refine_ls_restrained_S_all 1.025
_refine_ls_R_factor_all 0.1015
_refine_ls_R_factor_gt 0.0614
_refine_ls_shift/su_max 0.016
_refine_ls_shift/su_mean 0
_refine_ls_structure_factor_coef Fsqd
_refine_ls_weighting_details 'calc w=1/[\s^2^(Fo^2^)+(0.0761P)^2^+6.0654P] where P=(Fo^2^+2Fc^2^)/3'
_refine_ls_weighting_scheme calc
_refine_ls_wR_factor_gt 0.1429
_refine_ls_wR_factor_ref 0.1616
_reflns_number_gt 14101
_reflns_number_total 20403
_reflns_threshold_expression >2sigma(I)
_cod_data_source_file c4dt01206b2.cif
_cod_data_source_block CY218
_cod_depositor_comments 'Adding full bibliography for 7031125--7031131.cif.'
_cod_database_code 7031125

loop_
_symmetry_equiv_pos_as_xyz
'x, y, z'
'-x, -y, -z'

loop_
_atom_site_label
_atom_site_type_symbol
_atom_site_fract_x
_atom_site_fract_y
_atom_site_fract_z
_atom_site_U_iso_or_equiv
_atom_site_adp_type
_atom_site_occupancy
_atom_site_symmetry_multiplicity
_atom_site_calc_flag
_atom_site_refinement_flags
_atom_site_disorder_assembly
_atom_site_disorder_group
Y1 Y 0.43279(3) 0.31264(3) 0.114657(9) 0.01697(9) Uani 1 1 d . . .
Si1 Si 0.53973(12) 0.32248(12) 0.19322(3) 0.0348(3) Uani 1 1 d . . .
HI1 H 0.4952 0.2691 0.1931 0.042 Uiso 1 1 calc R . .
Si2 Si 0.52912(12) 0.53781(12) 0.14472(3) 0.0344(3) Uani 1 1 d . . .
HI2 H 0.5281 0.5557 0.1175 0.041 Uiso 1 1 calc R . .
N1 N 0.5045(3) 0.4074(3) 0.15291(9) 0.0287(8) Uani 1 1 d . . .
C2 C 0.4796(5) 0.4127(5) 0.23600(13) 0.0483(13) Uani 1 1 d . . .
H2A H 0.5341 0.4511 0.2411 0.072 Uiso 1 1 calc R . .
H2B H 0.4819 0.3552 0.2567 0.072 Uiso 1 1 calc R . .
H2C H 0.3913 0.4792 0.2328 0.072 Uiso 1 1 calc R . .
C3 C 0.7125(5) 0.2082(5) 0.19943(15) 0.0543(14) Uani 1 1 d . . .
H3A H 0.7454 0.1538 0.1782 0.081 Uiso 1 1 calc R . .
H3B H 0.7215 0.1559 0.222 0.081 Uiso 1 1 calc R . .
H3C H 0.7613 0.2549 0.2013 0.081 Uiso 1 1 calc R . .
C4 C 0.4034(5) 0.6840(4) 0.16665(15) 0.0477(12) Uani 1 1 d . . .
H4A H 0.3187 0.702 0.1584 0.072 Uiso 1 1 calc R . .
H4B H 0.4197 0.7556 0.1594 0.072 Uiso 1 1 calc R . .
H4C H 0.406 0.6709 0.1935 0.072 Uiso 1 1 calc R . .
C5 C 0.6870(5) 0.5106(5) 0.16099(15) 0.0508(13) Uani 1 1 d . . .
H5A H 0.6913 0.491 0.1876 0.076 Uiso 1 1 calc R . .
H5B H 0.6968 0.587 0.1557 0.076 Uiso 1 1 calc R . .
H5C H 0.756 0.4396 0.1482 0.076 Uiso 1 1 calc R . .
O11 O 0.4703(3) 0.1062(2) 0.13409(8) 0.0299(6) Uani 1 1 d . . .
C12 C 0.3858(5) 0.0772(5) 0.15953(15) 0.0549(7) Uani 1 1 d . . .
H12A H 0.3408 0.0405 0.1464 0.066 Uiso 1 1 calc R . .
H12B H 0.3213 0.1545 0.1716 0.066 Uiso 1 1 calc R . .
C13 C 0.4729(5) -0.0165(5) 0.18725(15) 0.0549(7) Uani 1 1 d . . .
H13A H 0.4387 -0.0738 0.1974 0.066 Uiso 1 1 calc R . .
H13B H 0.486 0.0264 0.2077 0.066 Uiso 1 1 calc R . .
C14 C 0.5959(5) -0.0876(5) 0.16493(15) 0.0549(7) Uani 1 1 d . . .
H14A H 0.671 -0.1136 0.1805 0.066 Uiso 1 1 calc R . .
H14B H 0.5991 -0.1645 0.1552 0.066 Uiso 1 1 calc R . .
C15 C 0.5970(5) -0.0018(4) 0.13467(15) 0.0549(7) Uani 1 1 d . . .
H15A H 0.6623 0.0257 0.1386 0.066 Uiso 1 1 calc R . .
H15B H 0.6176 -0.0447 0.111 0.066 Uiso 1 1 calc R . .
O21 O 0.2412(2) 0.3610(2) 0.13474(7) 0.0200(5) Uani 1 1 d . . .
C22 C 0.1261(3) 0.4322(3) 0.12113(10) 0.0223(3) Uani 1 1 d . . .
C23 C 0.1031(3) 0.4151(3) 0.08498(10) 0.0223(3) Uani 1 1 d . . .
C24 C -0.0129(3) 0.4984(3) 0.06882(11) 0.0223(3) Uani 1 1 d . . .
H24 H -0.0269 0.4867 0.0442 0.027 Uiso 1 1 calc R . .
C25 C -0.1080(3) 0.5976(3) 0.08803(10) 0.0223(3) Uani 1 1 d . . .
C26 C -0.0862(3) 0.6083(3) 0.12479(10) 0.0223(3) Uani 1 1 d . . .
H26 H -0.1516 0.6743 0.1384 0.027 Uiso 1 1 calc R . .
C27 C 0.0269(3) 0.5267(3) 0.14224(10) 0.0223(3) Uani 1 1 d . . .
C28 C 0.2027(3) 0.3024(3) 0.06489(11) 0.0222(8) Uani 1 1 d . . .
H28A H 0.2224 0.2251 0.0806 0.027 Uiso 1 1 calc R . .
H28B H 0.1651 0.2952 0.0421 0.027 Uiso 1 1 calc R . .
C29 C -0.2329(4) 0.6889(5) 0.07035(13) 0.0473(13) Uani 1 1 d . . .
H29A H -0.2266 0.6739 0.044 0.071 Uiso 1 1 calc R . .
H29B H -0.2498 0.776 0.0737 0.071 Uiso 1 1 calc R . .
H29C H -0.303 0.6758 0.0819 0.071 Uiso 1 1 calc R . .
C30 C 0.0485(3) 0.5353(3) 0.18303(10) 0.0229(8) Uani 1 1 d . . .
C31 C 0.1430(4) 0.5901(4) 0.18544(11) 0.0271(9) Uani 1 1 d . . .
H31A H 0.1489 0.6057 0.2112 0.041 Uiso 1 1 calc R . .
H31B H 0.1122 0.6697 0.1707 0.041 Uiso 1 1 calc R . .
H31C H 0.2278 0.5294 0.1759 0.041 Uiso 1 1 calc R . .
C32 C -0.0766(4) 0.6255(4) 0.20347(11) 0.0308(9) Uani 1 1 d . . .
H32A H -0.0595 0.6266 0.2294 0.046 Uiso 1 1 calc R . .
H32B H -0.1407 0.5961 0.2017 0.046 Uiso 1 1 calc R . .
H32C H -0.109 0.7111 0.1922 0.046 Uiso 1 1 calc R . .
C33 C 0.0960(3) 0.4052(4) 0.20296(10) 0.0222(8) Uani 1 1 d . . .
C34 C 0.0369(4) 0.3301(4) 0.19741(11) 0.0287(9) Uani 1 1 d . . .
H34 H -0.0305 0.3593 0.1805 0.034 Uiso 1 1 calc R . .
C35 C 0.0745(4) 0.2149(4) 0.21594(12) 0.0351(10) Uani 1 1 d . . .
H35 H 0.0325 0.166 0.2118 0.042 Uiso 1 1 calc R . .
C36 C 0.1729(4) 0.1698(4) 0.24052(11) 0.0362(10) Uani 1 1 d . . .
H36 H 0.1995 0.0896 0.2529 0.043 Uiso 1 1 calc R . .
C37 C 0.2315(4) 0.2415(4) 0.24680(11) 0.0331(10) Uani 1 1 d . . .
H37 H 0.2981 0.2116 0.264 0.04 Uiso 1 1 calc R . .
C38 C 0.1939(4) 0.3584(4) 0.22812(11) 0.0289(9) Uani 1 1 d . . .
H38 H 0.2358 0.407 0.2327 0.035 Uiso 1 1 calc R . .
O41 O 0.5917(2) 0.2214(2) 0.07665(7) 0.0219(6) Uani 1 1 d . . .
C42 C 0.6227(3) 0.1900(3) 0.04148(10) 0.0202(8) Uani 1 1 d . . .
C43 C 0.5371(3) 0.1697(3) 0.02104(10) 0.0220(8) Uani 1 1 d . . .
C44 C 0.5670(4) 0.1351(3) -0.01562(10) 0.0233(8) Uani 1 1 d . . .
H44 H 0.5075 0.123 -0.0292 0.028 Uiso 1 1 calc R . .
C45 C 0.6814(4) 0.1183(3) -0.03255(10) 0.0255(9) Uani 1 1 d . . .
C46 C 0.7644(4) 0.1417(3) -0.01230(10) 0.0230(8) Uani 1 1 d . . .
H46 H 0.8424 0.132 -0.0239 0.028 Uiso 1 1 calc R . .
C47 C 0.7381(3) 0.1789(3) 0.02421(10) 0.0199(8) Uani 1 1 d . . .
C48 C 0.4141(4) 0.1805(3) 0.03885(10) 0.0228(8) Uani 1 1 d . . .
H48A H 0.3674 0.1627 0.0203 0.027 Uiso 1 1 calc R . .
H48B H 0.4359 0.1142 0.0588 0.027 Uiso 1 1 calc R . .
C49 C 0.7147(4) 0.0770(4) -0.07201(11) 0.0354(10) Uani 1 1 d . . .
H49A H 0.7989 0.07 -0.0793 0.053 Uiso 1 1 calc R . .
H49B H 0.6497 0.1397 -0.0883 0.053 Uiso 1 1 calc R . .
H49C H 0.7169 -0.0053 -0.0739 0.053 Uiso 1 1 calc R . .
C50 C 0.8295(3) 0.2093(3) 0.04518(10) 0.0218(8) Uani 1 1 d . . .
C51 C 0.9444(4) 0.1992(4) 0.02042(11) 0.0307(9) Uani 1 1 d . . .
H51A H 0.9936 0.1126 0.012 0.046 Uiso 1 1 calc R . .
H51B H 0.9996 0.2203 0.0345 0.046 Uiso 1 1 calc R . .
H51C H 0.913 0.2583 -0.001 0.046 Uiso 1 1 calc R . .
C52 C 0.7566(4) 0.3460(3) 0.05818(11) 0.0277(9) Uani 1 1 d . . .
H52A H 0.7107 0.4031 0.0375 0.041 Uiso 1 1 calc R . .
H52B H 0.8176 0.371 0.0672 0.041 Uiso 1 1 calc R . .
H52C H 0.6951 0.3508 0.0781 0.041 Uiso 1 1 calc R . .
C53 C 0.8866(4) 0.1147(4) 0.07805(12) 0.0387(4) Uani 1 1 d . . .
C54 C 0.8946(4) -0.0055(4) 0.07950(13) 0.0387(4) Uani 1 1 d . . .
H54 H 0.8598 -0.0292 0.0604 0.046 Uiso 1 1 calc R . .
C55 C 0.9535(4) -0.0915(4) 0.10884(12) 0.0387(4) Uani 1 1 d . . .
H55 H 0.9571 -0.1726 0.1096 0.046 Uiso 1 1 calc R . .
C56 C 1.0060(4) -0.0597(4) 0.13650(13) 0.0387(4) Uani 1 1 d . . .
H56 H 1.0453 -0.1183 0.1564 0.046 Uiso 1 1 calc R . .
C57 C 1.0015(4) 0.0561(4) 0.13517(13) 0.0387(4) Uani 1 1 d . . .
H57 H 1.0396 0.0774 0.154 0.046 Uiso 1 1 calc R . .
C58 C 0.9421(4) 0.1435(4) 0.10662(12) 0.0387(4) Uani 1 1 d . . .
H58 H 0.9388 0.2243 0.1064 0.046 Uiso 1 1 calc R . .
N61 N 0.3260(3) 0.3053(3) 0.05463(8) 0.0175(6) Uani 1 1 d . . .
C62 C 0.3029(4) 0.4134(3) 0.02845(10) 0.0225(8) Uani 1 1 d . . .
H62A H 0.2101 0.4732 0.0284 0.027 Uiso 1 1 calc R . .
H62B H 0.3304 0.3822 0.0033 0.027 Uiso 1 1 calc R . .
C63 C 0.3756(4) 0.4815(4) 0.03896(10) 0.0272(9) Uani 1 1 d . . .
H63A H 0.4682 0.4293 0.0333 0.033 Uiso 1 1 calc R . .
H63B H 0.3455 0.5628 0.0246 0.033 Uiso 1 1 calc R . .
O64 O 0.3554(3) 0.5046(2) 0.07777(7) 0.0234(6) Uani 1 1 d . . .
C65 C 0.2440(4) 0.6235(4) 0.08572(12) 0.0339(10) Uani 1 1 d . . .
H65A H 0.2585 0.6937 0.0756 0.051 Uiso 1 1 calc R . .
H65B H 0.2292 0.6302 0.1125 0.051 Uiso 1 1 calc R . .
H65C H 0.1689 0.627 0.0745 0.051 Uiso 1 1 calc R . .
Y2 Y 0.91872(3) 0.48705(3) 0.376751(9) 0.01707(9) Uani 1 1 d . . .
Si11 Si 0.6644(3) 0.4631(3) 0.40819(11) 0.0580(9) Uani 0.5 1 d P A 1
HI11 H 0.7236 0.3877 0.3939 0.07 Uiso 0.5 1 calc PR A 1
C102 C 0.6139(12) 0.3979(12) 0.4502(4) 0.0728(13) Uani 0.5 1 d P A 1
H10A H 0.6885 0.347 0.4653 0.109 Uiso 0.5 1 calc PR A 1
H10B H 0.577 0.3448 0.443 0.109 Uiso 0.5 1 calc PR A 1
H10C H 0.5496 0.4678 0.4645 0.109 Uiso 0.5 1 calc PR A 1
C103 C 0.5188(12) 0.5504(12) 0.3793(4) 0.0728(13) Uani 0.5 1 d P A 1
H10D H 0.5418 0.5851 0.3566 0.109 Uiso 0.5 1 calc PR A 1
H10E H 0.4518 0.6195 0.3932 0.109 Uiso 0.5 1 calc PR A 1
H10F H 0.4871 0.4919 0.3729 0.109 Uiso 0.5 1 calc PR A 1
Si12 Si 0.6961(3) 0.6580(2) 0.44757(7) 0.0395(6) Uani 0.5 1 d P A 1
HI12 H 0.7424 0.7084 0.4407 0.047 Uiso 0.5 1 calc PR A 1
C104 C 0.5195(11) 0.7673(12) 0.4467(4) 0.0728(13) Uani 0.5 1 d P A 1
H10G H 0.4966 0.8053 0.4218 0.109 Uiso 0.5 1 calc PR A 1
H10H H 0.4971 0.8343 0.4641 0.109 Uiso 0.5 1 calc PR A 1
H10I H 0.4726 0.7196 0.4537 0.109 Uiso 0.5 1 calc PR A 1
C105 C 0.7349(12) 0.5939(12) 0.4960(4) 0.0728(13) Uani 0.5 1 d P A 1
H10J H 0.8276 0.5399 0.4977 0.109 Uiso 0.5 1 calc PR A 1
H10K H 0.6904 0.544 0.5032 0.109 Uiso 0.5 1 calc PR A 1
H10L H 0.7071 0.6642 0.5126 0.109 Uiso 0.5 1 calc PR A 1
Si21 Si 0.6165(3) 0.5389(3) 0.38544(9) 0.0390(6) Uani 0.5 1 d P A 2
HI21 H 0.6415 0.5495 0.3592 0.047 Uiso 0.5 1 calc PR A 2
C202 C 0.4569(11) 0.6752(12) 0.3941(4) 0.0728(13) Uani 0.5 1 d P A 2
H20A H 0.4645 0.7535 0.3927 0.109 Uiso 0.5 1 calc PR A 2
H20B H 0.4241 0.6643 0.4187 0.109 Uiso 0.5 1 calc PR A 2
H20C H 0.3977 0.68 0.3756 0.109 Uiso 0.5 1 calc PR A 2
C203 C 0.5939(12) 0.3940(12) 0.3883(4) 0.0728(13) Uani 0.5 1 d P A 2
H20D H 0.6768 0.3192 0.3844 0.109 Uiso 0.5 1 calc PR A 2
H20E H 0.5352 0.4008 0.3693 0.109 Uiso 0.5 1 calc PR A 2
H20F H 0.5578 0.3862 0.4127 0.109 Uiso 0.5 1 calc PR A 2
Si22 Si 0.7238(2) 0.5410(3) 0.45794(7) 0.0410(6) Uani 0.5 1 d P A 2
HI22 H 0.8088 0.5232 0.4673 0.049 Uiso 0.5 1 calc PR A 2
C204 C 0.6063(12) 0.7016(12) 0.4738(4) 0.0728(13) Uani 0.5 1 d P A 2
H20G H 0.6265 0.7655 0.4613 0.109 Uiso 0.5 1 calc PR A 2
H20H H 0.6116 0.704 0.5005 0.109 Uiso 0.5 1 calc PR A 2
H20I H 0.5194 0.7194 0.4679 0.109 Uiso 0.5 1 calc PR A 2
C205 C 0.6774(12) 0.4274(12) 0.4838(4) 0.0728(13) Uani 0.5 1 d P A 2
H20J H 0.7374 0.3408 0.4772 0.109 Uiso 0.5 1 calc PR A 2
H20K H 0.5904 0.4467 0.4775 0.109 Uiso 0.5 1 calc PR A 2
H20L H 0.68 0.4354 0.5104 0.109 Uiso 0.5 1 calc PR A 2
N101 N 0.7413(3) 0.5352(3) 0.41355(10) 0.0403(10) Uani 1 1 d . A .
O111 O 0.9135(3) 0.3778(2) 0.32631(7) 0.0308(7) Uani 1 1 d . A .
C112 C 0.9490(5) 0.2438(4) 0.32629(13) 0.0401(11) Uani 1 1 d . . .
H11A H 0.9542 0.2078 0.3518 0.048 Uiso 1 1 calc R A .
H11B H 1.0327 0.196 0.3132 0.048 Uiso 1 1 calc R . .
C113 C 0.8426(6) 0.2396(6) 0.30625(17) 0.0667(17) Uani 1 1 d . A .
H11C H 0.8777 0.1668 0.29 0.08 Uiso 1 1 calc R . .
H11D H 0.7796 0.2319 0.324 0.08 Uiso 1 1 calc R . .
C114 C 0.7807(6) 0.3624(6) 0.28392(16) 0.0636(16) Uani 1 1 d . . .
H11E H 0.6894 0.4121 0.2916 0.076 Uiso 1 1 calc R A .
H11F H 0.786 0.3464 0.2573 0.076 Uiso 1 1 calc R . .
C115 C 0.8551(5) 0.4321(5) 0.29149(13) 0.0490(13) Uani 1 1 d . A .
H11G H 0.9212 0.419 0.2718 0.059 Uiso 1 1 calc R . .
H11H H 0.7972 0.524 0.2932 0.059 Uiso 1 1 calc R . .
O121 O 1.0556(2) 0.3010(2) 0.39575(7) 0.0246(6) Uani 1 1 d . A .
C122 C 1.1766(3) 0.2413(3) 0.40641(10) 0.0207(8) Uani 1 1 d . . .
C123 C 1.2688(4) 0.2673(3) 0.38704(10) 0.0221(8) Uani 1 1 d . A .
C124 C 1.3929(4) 0.2159(3) 0.39974(10) 0.0240(8) Uani 1 1 d . . .
H124 H 1.4537 0.2356 0.3867 0.029 Uiso 1 1 calc R A .
C125 C 1.4294(4) 0.1366(4) 0.43111(11) 0.0264(9) Uani 1 1 d . A .
C126 C 1.3403(4) 0.1049(4) 0.44819(11) 0.0304(9) Uani 1 1 d . . .
H126 H 1.3657 0.0472 0.469 0.036 Uiso 1 1 calc R A .
C127 C 1.2153(4) 0.1529(4) 0.43659(11) 0.0252(8) Uani 1 1 d . A .
C128 C 1.2346(4) 0.3421(3) 0.35067(10) 0.0243(8) Uani 1 1 d . . .
H12C H 1.3136 0.3401 0.3392 0.029 Uiso 1 1 calc R A 1
H12D H 1.2059 0.298 0.3343 0.029 Uiso 1 1 calc R A 1
C129 C 1.5630(4) 0.0836(4) 0.44584(12) 0.0346(10) Uani 1 1 d . . .
H12E H 1.5576 0.1136 0.4707 0.052 Uiso 1 1 calc R A .
H12F H 1.6144 0.1121 0.4295 0.052 Uiso 1 1 calc R . .
H12G H 1.6036 -0.0091 0.4468 0.052 Uiso 1 1 calc R . .
C130 C 1.1200(4) 0.1096(4) 0.45487(11) 0.0302(9) Uani 1 1 d . . .
C131 C 1.0117(5) 0.2205(5) 0.47494(13) 0.0487(13) Uani 1 1 d . A .
H13C H 1.0483 0.2498 0.4933 0.073 Uiso 1 1 calc R . .
H13D H 0.9528 0.1925 0.4873 0.073 Uiso 1 1 calc R . .
H13E H 0.965 0.2899 0.4571 0.073 Uiso 1 1 calc R . .
C132 C 1.1837(5) 0.0013(5) 0.48381(14) 0.0555(15) Uani 1 1 d . A .
H13F H 1.2561 -0.0703 0.4722 0.083 Uiso 1 1 calc R . .
H13G H 1.1211 -0.0254 0.494 0.083 Uiso 1 1 calc R . .
H13H H 1.2146 0.0305 0.5037 0.083 Uiso 1 1 calc R . .
C133 C 1.0704(5) 0.0588(4) 0.42535(14) 0.0405(5) Uani 1 1 d . A .
C134 C 1.1568(5) -0.0258(4) 0.40060(13) 0.0405(5) Uani 1 1 d . . .
H134 H 1.2454 -0.049 0.4015 0.049 Uiso 1 1 calc R A .
C135 C 1.1158(5) -0.0771(4) 0.37452(14) 0.0405(5) Uani 1 1 d . A .
H135 H 1.1768 -0.1345 0.3577 0.049 Uiso 1 1 calc R . .
C136 C 0.9883(4) -0.0466(4) 0.37238(14) 0.0405(5) Uani 1 1 d . . .
H136 H 0.9611 -0.0826 0.3545 0.049 Uiso 1 1 calc R A .
C137 C 0.9031(5) 0.0358(4) 0.39644(13) 0.0405(5) Uani 1 1 d . A .
H137 H 0.8149 0.0577 0.3953 0.049 Uiso 1 1 calc R . .
C138 C 0.9417(5) 0.0894(4) 0.42284(14) 0.0405(5) Uani 1 1 d . . .
H138 H 0.8797 0.1474 0.4393 0.049 Uiso 1 1 calc R A .
O141 O 0.8569(2) 0.6477(2) 0.33826(7) 0.0220(6) Uani 1 1 d . A .
C142 C 0.8974(4) 0.7168(3) 0.31663(10) 0.0212(8) Uani 1 1 d . . .
C143 C 1.0270(4) 0.6629(3) 0.30499(10) 0.0213(8) Uani 1 1 d . A .
C144 C 1.0739(4) 0.7331(4) 0.28281(11) 0.0265(9) Uani 1 1 d . . .
H144 H 1.1625 0.6961 0.2761 0.032 Uiso 1 1 calc R A .
C145 C 0.9928(4) 0.8559(4) 0.27053(11) 0.0303(9) Uani 1 1 d . A .
C146 C 0.8648(4) 0.9076(4) 0.28172(11) 0.0283(9) Uani 1 1 d . . .
H146 H 0.8088 0.9912 0.2731 0.034 Uiso 1 1 calc R A .
C147 C 0.8133(4) 0.8443(3) 0.30483(10) 0.0238(8) Uani 1 1 d . A .
C148 C 1.1162(4) 0.5242(3) 0.31250(10) 0.0216(8) Uani 1 1 d . . .
H14C H 1.0843 0.4749 0.2995 0.026 Uiso 1 1 calc R A 1
H14D H 1.2015 0.5054 0.3014 0.026 Uiso 1 1 calc R A 1
C149 C 1.0443(5) 0.9300(5) 0.24601(14) 0.0475(13) Uani 1 1 d . . .
H14E H 0.9761 0.9918 0.2304 0.071 Uiso 1 1 calc R A .
H14F H 1.1156 0.8718 0.2304 0.071 Uiso 1 1 calc R . .
H14G H 1.0746 0.9744 0.2613 0.071 Uiso 1 1 calc R . .
C150 C 0.6709(4) 0.9081(4) 0.31715(11) 0.0288(9) Uani 1 1 d . . .
C151 C 0.6602(4) 0.9045(4) 0.35971(11) 0.0388(11) Uani 1 1 d . A .
H15C H 0.5701 0.9533 0.3677 0.058 Uiso 1 1 calc R . .
H15D H 0.7104 0.9414 0.3694 0.058 Uiso 1 1 calc R . .
H15E H 0.6931 0.8166 0.3691 0.058 Uiso 1 1 calc R . .
C152 C 0.6009(5) 1.0491(4) 0.30385(14) 0.0448(12) Uani 1 1 d . A .
H15F H 0.607 1.0553 0.2769 0.067 Uiso 1 1 calc R . .
H15G H 0.6409 1.095 0.3143 0.067 Uiso 1 1 calc R . .
H15H H 0.5105 1.0861 0.312 0.067 Uiso 1 1 calc R . .
C153 C 0.5980(5) 0.8446(5) 0.30123(14) 0.0477(5) Uani 1 1 d . A .
C154 C 0.4749(5) 0.8732(5) 0.31448(14) 0.0477(5) Uani 1 1 d . . .
H154 H 0.4397 0.9256 0.335 0.057 Uiso 1 1 calc R A .
C155 C 0.4020(5) 0.8265(5) 0.29838(13) 0.0477(5) Uani 1 1 d . A .
H155 H 0.3165 0.8507 0.307 0.057 Uiso 1 1 calc R . .
C156 C 0.4551(5) 0.7448(5) 0.26972(13) 0.0477(5) Uani 1 1 d . . .
H156 H 0.4111 0.7037 0.2606 0.057 Uiso 1 1 calc R A .
C157 C 0.5717(5) 0.7239(5) 0.25467(14) 0.0477(5) Uani 1 1 d . A .
H157 H 0.6054 0.6748 0.2335 0.057 Uiso 1 1 calc R . .
C158 C 0.6405(5) 0.7744(5) 0.27037(13) 0.0477(5) Uani 1 1 d . . .
H158 H 0.7208 0.7598 0.2593 0.057 Uiso 1 1 calc R A .
N161 N 1.1339(3) 0.4770(3) 0.35177(8) 0.0200(7) Uani 0.5 1 d P A 1
C162 C 1.1739(4) 0.5515(4) 0.37415(11) 0.0273(9) Uani 0.5 1 d P A 1
H16A H 1.1395 0.639 0.3635 0.033 Uiso 0.5 1 calc PR A 1
H16B H 1.2686 0.5131 0.3735 0.033 Uiso 0.5 1 calc PR A 1
C163 C 1.1234(8) 0.5544(8) 0.4151(2) 0.0294(13) Uani 0.5 1 d P A 1
H16C H 1.1744 0.4708 0.4276 0.035 Uiso 0.5 1 calc PR A 1
H16D H 1.1345 0.6184 0.4282 0.035 Uiso 0.5 1 calc PR A 1
O164 O 0.9994(3) 0.5823(3) 0.41678(8) 0.0377(7) Uani 0.5 1 d P A 1
C165 C 0.9078(9) 0.7215(9) 0.4249(3) 0.0417(16) Uani 0.5 1 d P A 1
H16E H 0.9276 0.7411 0.4487 0.063 Uiso 0.5 1 calc PR A 1
H16F H 0.8191 0.7354 0.4257 0.063 Uiso 0.5 1 calc PR A 1
H16G H 0.9185 0.7767 0.4054 0.063 Uiso 0.5 1 calc PR A 1
N261 N 1.1339(3) 0.4770(3) 0.35177(8) 0.0200(7) Uani 0.5 1 d P A 2
C262 C 1.1739(4) 0.5515(4) 0.37415(11) 0.0273(9) Uani 0.5 1 d P A 2
H26A H 1.244 0.4928 0.3902 0.033 Uiso 0.5 1 calc PR A 2
H26B H 1.2075 0.5985 0.3575 0.033 Uiso 0.5 1 calc PR A 2
C263 C 1.0734(8) 0.6365(8) 0.3958(2) 0.0294(13) Uani 0.5 1 d P A 2
H26C H 1.0146 0.7077 0.3798 0.035 Uiso 0.5 1 calc PR A 2
H26D H 1.1085 0.6714 0.4134 0.035 Uiso 0.5 1 calc PR A 2
O264 O 0.9994(3) 0.5823(3) 0.41678(8) 0.0377(7) Uani 0.5 1 d P A 2
C265 C 1.0708(9) 0.5138(9) 0.4515(3) 0.0417(16) Uani 0.5 1 d P A 2
H26E H 1.0223 0.4771 0.4657 0.063 Uiso 0.5 1 calc PR A 2
H26F H 1.0802 0.574 0.4665 0.063 Uiso 0.5 1 calc PR A 2
H26G H 1.1558 0.4462 0.4446 0.063 Uiso 0.5 1 calc PR A 2

loop_
_atom_site_aniso_label
_atom_site_aniso_U_11
_atom_site_aniso_U_22
_atom_site_aniso_U_33
_atom_site_aniso_U_23
_atom_site_aniso_U_13
_atom_site_aniso_U_12
Y1 0.01536(17) 0.01983(18) 0.01534(18) -0.00034(13) -0.00086(13) -0.00790(14)
Si1 0.0323(7) 0.0387(7) 0.0315(7) -0.0014(5) -0.0087(5) -0.0142(6)
Si2 0.0353(7) 0.0411(7) 0.0341(7) -0.0043(5) -0.0053(5) -0.0231(6)
N1 0.0192(16) 0.039(2) 0.0250(18) -0.0064(15) -0.0032(14) -0.0106(15)
C2 0.043(3) 0.070(4) 0.036(3) -0.009(2) -0.005(2) -0.029(3)
C3 0.041(3) 0.057(3) 0.048(3) 0.007(3) -0.015(2) -0.009(3)
C4 0.056(3) 0.042(3) 0.053(3) -0.007(2) -0.006(3) -0.028(3)
C5 0.043(3) 0.071(4) 0.053(3) -0.009(3) -0.008(2) -0.036(3)
O11 0.0293(15) 0.0227(14) 0.0310(16) -0.0011(12) 0.0079(12) -0.0075(12)
C12 0.0499(16) 0.0335(13) 0.0586(17) 0.0112(12) 0.0148(13) -0.0039(12)
C13 0.0499(16) 0.0335(13) 0.0586(17) 0.0112(12) 0.0148(13) -0.0039(12)
C14 0.0499(16) 0.0335(13) 0.0586(17) 0.0112(12) 0.0148(13) -0.0039(12)
C15 0.0499(16) 0.0335(13) 0.0586(17) 0.0112(12) 0.0148(13) -0.0039(12)
O21 0.0158(12) 0.0219(13) 0.0192(13) 0.0019(10) -0.0015(10) -0.0065(10)
C22 0.0178(7) 0.0241(8) 0.0245(8) -0.0026(6) -0.0022(6) -0.0091(6)
C23 0.0178(7) 0.0241(8) 0.0245(8) -0.0026(6) -0.0022(6) -0.0091(6)
C24 0.0178(7) 0.0241(8) 0.0245(8) -0.0026(6) -0.0022(6) -0.0091(6)
C25 0.0178(7) 0.0241(8) 0.0245(8) -0.0026(6) -0.0022(6) -0.0091(6)
C26 0.0178(7) 0.0241(8) 0.0245(8) -0.0026(6) -0.0022(6) -0.0091(6)
C27 0.0178(7) 0.0241(8) 0.0245(8) -0.0026(6) -0.0022(6) -0.0091(6)
C28 0.0202(19) 0.0224(19) 0.027(2) -0.0081(16) 0.0006(15) -0.0118(16)
C29 0.032(3) 0.049(3) 0.039(3) -0.011(2) -0.014(2) 0.001(2)
C30 0.0203(19) 0.0238(19) 0.0216(19) -0.0048(15) -0.0034(15) -0.0069(16)
C31 0.031(2) 0.027(2) 0.025(2) -0.0036(17) -0.0033(17) -0.0145(18)
C32 0.022(2) 0.035(2) 0.026(2) -0.0089(18) 0.0009(17) -0.0050(18)
C33 0.0208(19) 0.030(2) 0.0145(18) -0.0047(15) 0.0041(15) -0.0108(16)
C34 0.027(2) 0.038(2) 0.023(2) 0.0010(18) -0.0001(17) -0.0180(19)
C35 0.046(3) 0.041(3) 0.028(2) 0.0013(19) 0.003(2) -0.029(2)
C36 0.045(3) 0.034(2) 0.025(2) 0.0066(18) 0.0043(19) -0.016(2)
C37 0.030(2) 0.038(2) 0.024(2) 0.0020(18) -0.0030(17) -0.0097(19)
C38 0.025(2) 0.038(2) 0.023(2) -0.0048(18) -0.0003(17) -0.0142(18)
O41 0.0200(13) 0.0272(14) 0.0182(13) -0.0012(11) 0.0003(10) -0.0108(11)
C42 0.0210(19) 0.0183(18) 0.0196(19) -0.0023(15) 0.0017(15) -0.0078(15)
C43 0.0204(19) 0.0175(18) 0.026(2) -0.0041(15) 0.0038(15) -0.0071(15)
C44 0.028(2) 0.0179(18) 0.026(2) -0.0052(15) 0.0006(16) -0.0116(16)
C45 0.033(2) 0.0206(19) 0.021(2) -0.0045(15) 0.0064(17) -0.0115(17)
C46 0.025(2) 0.0187(18) 0.024(2) -0.0014(15) 0.0069(16) -0.0092(16)
C47 0.0206(18) 0.0148(17) 0.0214(19) -0.0005(14) 0.0018(15) -0.0062(15)
C48 0.025(2) 0.0228(19) 0.023(2) -0.0089(16) 0.0036(16) -0.0130(16)
C49 0.048(3) 0.036(2) 0.029(2) -0.0133(19) 0.012(2) -0.025(2)
C50 0.0202(19) 0.0216(19) 0.0228(19) 0.0006(15) 0.0039(15) -0.0098(16)
C51 0.028(2) 0.040(2) 0.029(2) 0.0027(19) 0.0005(17) -0.0212(19)
C52 0.029(2) 0.0195(19) 0.033(2) 0.0020(17) -0.0049(18) -0.0101(17)
C53 0.0350(10) 0.0327(9) 0.0354(10) 0.0040(8) 0.0003(8) -0.0058(8)
C54 0.0350(10) 0.0327(9) 0.0354(10) 0.0040(8) 0.0003(8) -0.0058(8)
C55 0.0350(10) 0.0327(9) 0.0354(10) 0.0040(8) 0.0003(8) -0.0058(8)
C56 0.0350(10) 0.0327(9) 0.0354(10) 0.0040(8) 0.0003(8) -0.0058(8)
C57 0.0350(10) 0.0327(9) 0.0354(10) 0.0040(8) 0.0003(8) -0.0058(8)
C58 0.0350(10) 0.0327(9) 0.0354(10) 0.0040(8) 0.0003(8) -0.0058(8)
N61 0.0177(15) 0.0165(15) 0.0190(15) -0.0042(12) 0.0014(12) -0.0083(12)
C62 0.026(2) 0.0245(19) 0.0182(19) -0.0012(15) -0.0017(15) -0.0124(16)
C63 0.036(2) 0.030(2) 0.0184(19) 0.0011(16) -0.0020(17) -0.0184(19)
O64 0.0345(15) 0.0212(13) 0.0175(13) -0.0005(10) -0.0043(11) -0.0151(12)
C65 0.048(3) 0.024(2) 0.028(2) -0.0018(17) 0.000(2) -0.016(2)
Y2 0.01623(18) 0.01688(18) 0.01687(18) 0.00008(13) -0.00114(13) -0.00673(14)
Si11 0.0373(16) 0.066(2) 0.078(2) -0.029(2) 0.0210(17) -0.0303(16)
C102 0.055(3) 0.071(3) 0.087(3) -0.014(3) 0.014(2) -0.025(2)
C103 0.055(3) 0.071(3) 0.087(3) -0.014(3) 0.014(2) -0.025(2)
Si12 0.0380(14) 0.0314(13) 0.0383(14) -0.0020(11) 0.0118(11) -0.0085(11)
C104 0.055(3) 0.071(3) 0.087(3) -0.014(3) 0.014(2) -0.025(2)
C105 0.055(3) 0.071(3) 0.087(3) -0.014(3) 0.014(2) -0.025(2)
Si21 0.0256(13) 0.0368(14) 0.0530(17) -0.0049(13) 0.0049(12) -0.0136(11)
C202 0.055(3) 0.071(3) 0.087(3) -0.014(3) 0.014(2) -0.025(2)
C203 0.055(3) 0.071(3) 0.087(3) -0.014(3) 0.014(2) -0.025(2)
Si22 0.0317(14) 0.0452(16) 0.0367(14) -0.0018(12) 0.0123(11) -0.0116(12)
C204 0.055(3) 0.071(3) 0.087(3) -0.014(3) 0.014(2) -0.025(2)
C205 0.055(3) 0.071(3) 0.087(3) -0.014(3) 0.014(2) -0.025(2)
N101 0.0253(19) 0.037(2) 0.041(2) 0.0065(17) 0.0107(16) -0.0022(16)
O111 0.0446(18) 0.0261(15) 0.0255(15) 0.0029(12) -0.0123(13) -0.0187(13)
C112 0.060(3) 0.030(2) 0.038(3) -0.006(2) -0.001(2) -0.027(2)
C113 0.095(5) 0.064(4) 0.070(4) -0.008(3) -0.019(4) -0.058(4)
C114 0.070(4) 0.080(4) 0.053(3) -0.010(3) -0.026(3) -0.042(3)
C115 0.073(4) 0.053(3) 0.030(3) 0.009(2) -0.024(2) -0.036(3)
O121 0.0199(13) 0.0230(13) 0.0284(15) 0.0068(11) -0.0020(11) -0.0087(11)
C122 0.0209(19) 0.0171(18) 0.0213(19) -0.0020(15) -0.0030(15) -0.0062(15)
C123 0.0217(19) 0.0173(18) 0.0228(19) 0.0026(15) -0.0025(15) -0.0056(15)
C124 0.0203(19) 0.025(2) 0.025(2) -0.0029(16) 0.0005(16) -0.0087(16)
C125 0.026(2) 0.0220(19) 0.029(2) 0.0004(16) -0.0098(17) -0.0081(17)
C126 0.038(2) 0.028(2) 0.027(2) 0.0109(17) -0.0148(18) -0.0174(19)
C127 0.029(2) 0.027(2) 0.024(2) 0.0038(16) -0.0044(16) -0.0166(17)
C128 0.0196(19) 0.024(2) 0.024(2) 0.0048(16) 0.0011(16) -0.0071(16)
C129 0.031(2) 0.040(2) 0.032(2) 0.0068(19) -0.0121(19) -0.016(2)
C130 0.035(2) 0.035(2) 0.025(2) 0.0115(18) -0.0085(18) -0.0203(19)
C131 0.074(4) 0.064(3) 0.028(2) -0.010(2) 0.016(2) -0.050(3)
C132 0.059(3) 0.080(4) 0.046(3) 0.044(3) -0.030(3) -0.050(3)
C133 0.0420(11) 0.0382(11) 0.0499(12) -0.0028(9) 0.0007(9) -0.0260(9)
C134 0.0420(11) 0.0382(11) 0.0499(12) -0.0028(9) 0.0007(9) -0.0260(9)
C135 0.0420(11) 0.0382(11) 0.0499(12) -0.0028(9) 0.0007(9) -0.0260(9)
C136 0.0420(11) 0.0382(11) 0.0499(12) -0.0028(9) 0.0007(9) -0.0260(9)
C137 0.0420(11) 0.0382(11) 0.0499(12) -0.0028(9) 0.0007(9) -0.0260(9)
C138 0.0420(11) 0.0382(11) 0.0499(12) -0.0028(9) 0.0007(9) -0.0260(9)
O141 0.0204(13) 0.0191(13) 0.0249(14) 0.0030(11) -0.0017(11) -0.0082(11)
C142 0.028(2) 0.0206(18) 0.0178(18) 0.0011(15) -0.0069(15) -0.0130(16)
C143 0.027(2) 0.0224(19) 0.0180(18) 0.0019(15) -0.0080(15) -0.0140(16)
C144 0.028(2) 0.032(2) 0.024(2) 0.0041(17) -0.0079(17) -0.0182(18)
C145 0.044(3) 0.032(2) 0.023(2) 0.0049(17) -0.0096(18) -0.024(2)
C146 0.040(2) 0.0168(19) 0.028(2) 0.0075(16) -0.0146(18) -0.0127(18)
C147 0.030(2) 0.0192(19) 0.022(2) -0.0009(15) -0.0086(16) -0.0107(17)
C148 0.0214(19) 0.0244(19) 0.0186(19) 0.0037(15) -0.0007(15) -0.0110(16)
C149 0.056(3) 0.042(3) 0.052(3) 0.023(2) -0.007(2) -0.032(3)
C150 0.033(2) 0.0206(19) 0.025(2) -0.0021(16) -0.0016(17) -0.0056(17)
C151 0.042(3) 0.034(2) 0.025(2) -0.0085(19) -0.0020(19) -0.005(2)
C152 0.041(3) 0.025(2) 0.052(3) 0.005(2) -0.006(2) -0.002(2)
C153 0.0410(11) 0.0673(14) 0.0394(11) -0.0069(10) 0.0004(9) -0.0287(11)
C154 0.0410(11) 0.0673(14) 0.0394(11) -0.0069(10) 0.0004(9) -0.0287(11)
C155 0.0410(11) 0.0673(14) 0.0394(11) -0.0069(10) 0.0004(9) -0.0287(11)
C156 0.0410(11) 0.0673(14) 0.0394(11) -0.0069(10) 0.0004(9) -0.0287(11)
C157 0.0410(11) 0.0673(14) 0.0394(11) -0.0069(10) 0.0004(9) -0.0287(11)
C158 0.0410(11) 0.0673(14) 0.0394(11) -0.0069(10) 0.0004(9) -0.0287(11)
N161 0.0214(16) 0.0197(15) 0.0195(16) 0.0041(12) -0.0043(13) -0.0104(13)
C162 0.030(2) 0.028(2) 0.031(2) 0.0088(17) -0.0119(17) -0.0191(18)
C163 0.039(4) 0.028(3) 0.025(3) -0.003(2) -0.008(3) -0.018(3)
O164 0.054(2) 0.0494(19) 0.0257(16) -0.0092(14) 0.0026(14) -0.0369(17)
C165 0.048(4) 0.041(4) 0.040(4) -0.007(3) -0.007(3) -0.022(3)
N261 0.0214(16) 0.0197(15) 0.0195(16) 0.0041(12) -0.0043(13) -0.0104(13)
C262 0.030(2) 0.028(2) 0.031(2) 0.0088(17) -0.0119(17) -0.0191(18)
C263 0.039(4) 0.028(3) 0.025(3) -0.003(2) -0.008(3) -0.018(3)
O264 0.054(2) 0.0494(19) 0.0257(16) -0.0092(14) 0.0026(14) -0.0369(17)
C265 0.048(4) 0.041(4) 0.040(4) -0.007(3) -0.007(3) -0.022(3)

loop_
_atom_type_symbol
_atom_type_description
_atom_type_scat_dispersion_real
_atom_type_scat_dispersion_imag
_atom_type_scat_source
C C 0.0033 0.0016 'International Tables Vol C Tables 4.2.6.8 and 6.1.1.4'
H H 0 0 'International Tables Vol C Tables 4.2.6.8 and 6.1.1.4'
N N 0.0061 0.0033 'International Tables Vol C Tables 4.2.6.8 and 6.1.1.4'
O O 0.0106 0.006 'International Tables Vol C Tables 4.2.6.8 and 6.1.1.4'
Si Si 0.0817 0.0704 'International Tables Vol C Tables 4.2.6.8 and 6.1.1.4'
Y Y -2.7962 3.5667 'International Tables Vol C Tables 4.2.6.8 and 6.1.1.4'

loop_
_geom_angle_atom_site_label_1
_geom_angle_atom_site_label_2
_geom_angle_atom_site_label_3
_geom_angle
O41 Y1 O21 151.76(10)
O41 Y1 N1 103.31(11)
O21 Y1 N1 104.93(10)
O41 Y1 O11 85.88(9)
O21 Y1 O11 82.53(9)
N1 Y1 O11 115.15(11)
O41 Y1 O64 90.74(9)
O21 Y1 O64 90.77(9)
N1 Y1 O64 86.24(11)
O11 Y1 O64 158.56(9)
O41 Y1 N61 76.16(9)
O21 Y1 N61 78.59(9)
N1 Y1 N61 152.88(11)
O11 Y1 N61 91.94(9)
O64 Y1 N61 66.72(9)
O41 Y1 Si1 109.02(7)
O21 Y1 Si1 95.79(7)
N1 Y1 Si1 29.84(9)
O11 Y1 Si1 86.01(7)
O64 Y1 Si1 115.01(6)
N61 Y1 Si1 174.24(7)
N1 Si1 C2 116.8(2)
N1 Si1 C3 115.8(2)
C2 Si1 C3 107.3(2)
C2 Si1 Y1 138.43(16)
C3 Si1 Y1 114.29(18)
N1 Si1 HI1 105.3
C2 Si1 HI1 105.3
C3 Si1 HI1 105.3
Y1 Si1 HI1 64.9
N1 Si2 C5 112.4(2)
N1 Si2 C4 113.8(2)
C5 Si2 C4 107.1(2)
N1 Si2 HI2 107.8
C5 Si2 HI2 107.8
C4 Si2 HI2 107.8
Si1 N1 Si2 122.3(2)
Si1 N1 Y1 107.95(18)
Si2 N1 Y1 129.67(18)
Si1 C2 H2A 109.5
Si1 C2 H2B 109.5
H2A C2 H2B 109.5
Si1 C2 H2C 109.5
H2A C2 H2C 109.5
H2B C2 H2C 109.5
Si1 C3 H3A 109.5
Si1 C3 H3B 109.5
H3A C3 H3B 109.5
Si1 C3 H3C 109.5
H3A C3 H3C 109.5
H3B C3 H3C 109.5
Si2 C4 H4A 109.5
Si2 C4 H4B 109.5
H4A C4 H4B 109.5
Si2 C4 H4C 109.5
H4A C4 H4C 109.5
H4B C4 H4C 109.5
Si2 C5 H5A 109.5
Si2 C5 H5B 109.5
H5A C5 H5B 109.5
Si2 C5 H5C 109.5
H5A C5 H5C 109.5
H5B C5 H5C 109.5
C15 O11 C12 108.2(3)
C15 O11 Y1 123.1(3)
C12 O11 Y1 124.7(2)
O11 C12 C13 104.8(4)
O11 C12 H12A 110.8
C13 C12 H12A 110.8
O11 C12 H12B 110.8
C13 C12 H12B 110.8
H12A C12 H12B 108.9
C12 C13 C14 102.8(4)
C12 C13 H13A 111.2
C14 C13 H13A 111.2
C12 C13 H13B 111.2
C14 C13 H13B 111.2
H13A C13 H13B 109.1
C15 C14 C13 106.9(4)
C15 C14 H14A 110.3
C13 C14 H14A 110.3
C15 C14 H14B 110.3
C13 C14 H14B 110.3
H14A C14 H14B 108.6
O11 C15 C14 107.1(4)
O11 C15 H15A 110.3
C14 C15 H15A 110.3
O11 C15 H15B 110.3
C14 C15 H15B 110.3
H15A C15 H15B 108.5
C22 O21 Y1 133.5(2)
O21 C22 C23 119.4(3)
O21 C22 C27 121.0(3)
C23 C22 C27 119.6(3)
C24 C23 C22 120.1(3)
C24 C23 C28 121.1(3)
C22 C23 C28 118.8(3)
C25 C24 C23 121.3(4)
C25 C24 H24 119.4
C23 C24 H24 119.4
C24 C25 C26 117.7(3)
C24 C25 C29 121.3(4)
C26 C25 C29 121.0(3)
C27 C26 C25 123.1(3)
C27 C26 H26 118.4
C25 C26 H26 118.4
C26 C27 C22 117.9(3)
C26 C27 C30 123.0(3)
C22 C27 C30 119.0(3)
N61 C28 C23 115.7(3)
N61 C28 H28A 108.4
C23 C28 H28A 108.4
N61 C28 H28B 108.4
C23 C28 H28B 108.4
H28A C28 H28B 107.4
C25 C29 H29A 109.5
C25 C29 H29B 109.5
H29A C29 H29B 109.5
C25 C29 H29C 109.5
H29A C29 H29C 109.5
H29B C29 H29C 109.5
C33 C30 C27 110.2(3)
C33 C30 C32 106.5(3)
C27 C30 C32 111.9(3)
C33 C30 C31 112.4(3)
C27 C30 C31 109.1(3)
C32 C30 C31 106.8(3)
C30 C31 H31A 109.5
C30 C31 H31B 109.5
H31A C31 H31B 109.5
C30 C31 H31C 109.5
H31A C31 H31C 109.5
H31B C31 H31C 109.5
C30 C32 H32A 109.5
C30 C32 H32B 109.5
H32A C32 H32B 109.5
C30 C32 H32C 109.5
H32A C32 H32C 109.5
H32B C32 H32C 109.5
C38 C33 C34 117.1(4)
C38 C33 C30 122.7(4)
C34 C33 C30 120.1(3)
C35 C34 C33 121.4(4)
C35 C34 H34 119.3
C33 C34 H34 119.3
C34 C35 C36 120.5(4)
C34 C35 H35 119.7
C36 C35 H35 119.7
C37 C36 C35 119.5(4)
C37 C36 H36 120.3
C35 C36 H36 120.3
C36 C37 C38 120.3(4)
C36 C37 H37 119.8
C38 C37 H37 119.8
C33 C38 C37 121.2(4)
C33 C38 H38 119.4
C37 C38 H38 119.4
C42 O41 Y1 143.4(2)
O41 C42 C43 118.8(3)
O41 C42 C47 121.9(3)
C43 C42 C47 119.3(3)
C44 C43 C42 120.5(3)
C44 C43 C48 119.2(3)
C42 C43 C48 120.3(3)
C45 C44 C43 121.2(4)
C45 C44 H44 119.4
C43 C44 H44 119.4
C44 C45 C46 117.9(3)
C44 C45 C49 120.9(4)
C46 C45 C49 121.3(4)
C45 C46 C47 123.2(3)
C45 C46 H46 118.4
C47 C46 H46 118.4
C46 C47 C42 117.8(3)
C46 C47 C50 121.7(3)
C42 C47 C50 120.5(3)
N61 C48 C43 115.7(3)
N61 C48 H48A 108.3
C43 C48 H48A 108.3
N61 C48 H48B 108.3
C43 C48 H48B 108.3
H48A C48 H48B 107.4
C45 C49 H49A 109.5
C45 C49 H49B 109.5
H49A C49 H49B 109.5
C45 C49 H49C 109.5
H49A C49 H49C 109.5
H49B C49 H49C 109.5
C53 C50 C52 110.9(3)
C53 C50 C47 110.9(3)
C52 C50 C47 109.4(3)
C53 C50 C51 106.3(3)
C52 C50 C51 107.6(3)
C47 C50 C51 111.7(3)
C50 C51 H51A 109.5
C50 C51 H51B 109.5
H51A C51 H51B 109.5
C50 C51 H51C 109.5
H51A C51 H51C 109.5
H51B C51 H51C 109.5
C50 C52 H52A 109.5
C50 C52 H52B 109.5
H52A C52 H52B 109.5
C50 C52 H52C 109.5
H52A C52 H52C 109.5
H52B C52 H52C 109.5
C54 C53 C58 117.1(4)
C54 C53 C50 122.2(4)
C58 C53 C50 120.4(4)
C53 C54 C55 120.7(5)
C53 C54 H54 119.7
C55 C54 H54 119.7
C56 C55 C54 120.6(5)
C56 C55 H55 119.7
C54 C55 H55 119.7
C57 C56 C55 119.6(4)
C57 C56 H56 120.2
C55 C56 H56 120.2
C56 C57 C58 120.7(5)
C56 C57 H57 119.6
C58 C57 H57 119.6
C57 C58 C53 121.2(4)
C57 C58 H58 119.4
C53 C58 H58 119.4
C62 N61 C48 112.7(3)
C62 N61 C28 110.4(3)
C48 N61 C28 106.6(3)
C62 N61 Y1 112.6(2)
C48 N61 Y1 105.4(2)
C28 N61 Y1 108.9(2)
N61 C62 C63 111.0(3)
N61 C62 H62A 109.4
C63 C62 H62A 109.4
N61 C62 H62B 109.4
C63 C62 H62B 109.4
H62A C62 H62B 108
O64 C63 C62 109.5(3)
O64 C63 H63A 109.8
C62 C63 H63A 109.8
O64 C63 H63B 109.8
C62 C63 H63B 109.8
H63A C63 H63B 108.2
C63 O64 C65 112.8(3)
C63 O64 Y1 112.0(2)
C65 O64 Y1 126.7(2)
O64 C65 H65A 109.5
O64 C65 H65B 109.5
H65A C65 H65B 109.5
O64 C65 H65C 109.5
H65A C65 H65C 109.5
H65B C65 H65C 109.5
O121 Y2 O141 152.01(10)
O121 Y2 N101 104.83(11)
O141 Y2 N101 102.90(11)
O121 Y2 O111 82.62(10)
O141 Y2 O111 84.70(9)
N101 Y2 O111 109.49(13)
O121 Y2 O164 91.12(11)
O141 Y2 O164 91.54(10)
N101 Y2 O164 92.18(13)
O111 Y2 O164 158.31(11)
O121 Y2 N161 78.12(9)
O141 Y2 N161 77.18(9)
N101 Y2 N161 159.88(13)
O111 Y2 N161 90.61(10)
O164 Y2 N161 67.75(10)
O121 Y2 Si11 95.73(10)
O141 Y2 Si11 108.12(10)
N101 Y2 Si11 24.64(12)
O111 Y2 Si11 85.78(10)
O164 Y2 Si11 115.59(9)
N161 Y2 Si11 173.24(9)
O121 Y2 Si21 113.75(9)
O141 Y2 Si21 88.46(9)
N101 Y2 Si21 31.48(12)
O111 Y2 Si21 80.53(9)
O164 Y2 Si21 120.80(9)
N161 Y2 Si21 163.80(9)
Si11 Y2 Si21 19.90(8)
N101 Si11 C102 117.8(5)
N101 Si11 C103 115.2(5)
C102 Si11 C103 106.9(6)
C102 Si11 Y2 138.0(5)
C103 Si11 Y2 114.8(4)
N101 Si11 HI11 105.3
C102 Si11 HI11 105.3
C103 Si11 HI11 105.3
Y2 Si11 HI11 69
Si11 C102 H10A 109.5
Si11 C102 H10B 109.5
H10A C102 H10B 109.5
Si11 C102 H10C 109.5
H10A C102 H10C 109.5
H10B C102 H10C 109.5
Si11 C103 H10D 109.5
Si11 C103 H10E 109.5
H10D C103 H10E 109.5
Si11 C103 H10F 109.5
H10D C103 H10F 109.5
H10E C103 H10F 109.5
N101 Si12 C105 114.0(4)
N101 Si12 C104 110.1(5)
C105 Si12 C104 107.5(6)
N101 Si12 HI12 108.4
C105 Si12 HI12 108.4
C104 Si12 HI12 108.4
Si12 C104 H10G 109.5
Si12 C104 H10H 109.5
H10G C104 H10H 109.5
Si12 C104 H10I 109.5
H10G C104 H10I 109.5
H10H C104 H10I 109.5
Si12 C105 H10J 109.5
Si12 C105 H10K 109.5
H10J C105 H10K 109.5
Si12 C105 H10L 109.5
H10J C105 H10L 109.5
H10K C105 H10L 109.5
N101 Si21 C202 113.4(5)
N101 Si21 C203 116.5(5)
C202 Si21 C203 106.9(6)
C202 Si21 Y2 137.1(4)
C203 Si21 Y2 115.5(4)
N101 Si21 HI21 106.5
C202 Si21 HI21 106.5
C203 Si21 HI21 106.5
Y2 Si21 HI21 68.2
Si21 C202 H20A 109.5
Si21 C202 H20B 109.5
H20A C202 H20B 109.5
Si21 C202 H20C 109.5
H20A C202 H20C 109.5
H20B C202 H20C 109.5
Si21 C203 H20D 109.5
Si21 C203 H20E 109.5
H20D C203 H20E 109.5
Si21 C203 H20F 109.5
H20D C203 H20F 109.5
H20E C203 H20F 109.5
N101 Si22 C204 113.1(5)
N101 Si22 C205 118.7(5)
C204 Si22 C205 105.7(6)
N101 Si22 HI22 106.2
C204 Si22 HI22 106.2
C205 Si22 HI22 106.2
Si22 C204 H20G 109.5
Si22 C204 H20H 109.5
H20G C204 H20H 109.5
Si22 C204 H20I 109.5
H20G C204 H20I 109.5
H20H C204 H20I 109.5
Si22 C205 H20J 109.5
Si22 C205 H20K 109.5
H20J C205 H20K 109.5
Si22 C205 H20L 109.5
H20J C205 H20L 109.5
H20K C205 H20L 109.5
Si11 N101 Si22 97.1(3)
Si22 N101 Si21 121.1(2)
Si11 N101 Si12 123.7(3)
Si21 N101 Si12 118.5(2)
Si11 N101 Y2 117.5(2)
Si22 N101 Y2 130.0(2)
Si21 N101 Y2 108.0(2)
Si12 N101 Y2 118.8(2)
C115 O111 C112 106.2(3)
C115 O111 Y2 126.9(3)
C112 O111 Y2 126.1(2)
O111 C112 C113 104.4(4)
O111 C112 H11A 110.9
C113 C112 H11A 110.9
O111 C112 H11B 110.9
C113 C112 H11B 110.9
H11A C112 H11B 108.9
C114 C113 C112 105.7(4)
C114 C113 H11C 110.6
C112 C113 H11C 110.6
C114 C113 H11D 110.6
C112 C113 H11D 110.6
H11C C113 H11D 108.7
C113 C114 C115 105.5(4)
C113 C114 H11E 110.6
C115 C114 H11E 110.6
C113 C114 H11F 110.6
C115 C114 H11F 110.6
H11E C114 H11F 108.8
O111 C115 C114 104.5(4)
O111 C115 H11G 110.8
C114 C115 H11G 110.8
O111 C115 H11H 110.8
C114 C115 H11H 110.8
H11G C115 H11H 108.9
C122 O121 Y2 138.6(2)
O121 C122 C123 119.0(3)
O121 C122 C127 122.1(3)
C123 C122 C127 118.8(3)
C124 C123 C122 120.2(3)
C124 C123 C128 120.5(3)
C122 C123 C128 119.1(3)
C125 C124 C123 121.3(4)
C125 C124 H124 119.3
C123 C124 H124 119.3
C126 C125 C124 117.6(4)
C126 C125 C129 120.7(4)
C124 C125 C129 121.7(4)
C125 C126 C127 123.4(4)
C125 C126 H126 118.3
C127 C126 H126 118.3
C126 C127 C122 118.2(4)
C126 C127 C130 122.3(3)
C122 C127 C130 119.5(3)
N161 C128 C123 117.0(3)
N161 C128 H12C 108
C123 C128 H12C 108
N161 C128 H12D 108
C123 C128 H12D 108
H12C C128 H12D 107.3
C125 C129 H12E 109.5
C125 C129 H12F 109.5
H12E C129 H12F 109.5
C125 C129 H12G 109.5
H12E C129 H12G 109.5
H12F C129 H12G 109.5
C131 C130 C133 112.7(4)
C131 C130 C132 106.9(4)
C133 C130 C132 106.7(4)
C131 C130 C127 109.3(3)
C133 C130 C127 109.2(3)
C132 C130 C127 112.1(3)
C130 C131 H13C 109.5
C130 C131 H13D 109.5
H13C C131 H13D 109.5
C130 C131 H13E 109.5
H13C C131 H13E 109.5
H13D C131 H13E 109.5
C130 C132 H13F 109.5
C130 C132 H13G 109.5
H13F C132 H13G 109.5
C130 C132 H13H 109.5
H13F C132 H13H 109.5
H13G C132 H13H 109.5
C134 C133 C138 117.3(4)
C134 C133 C130 119.4(4)
C138 C133 C130 123.3(4)
C135 C134 C133 120.8(5)
C135 C134 H134 119.6
C133 C134 H134 119.6
C136 C135 C134 121.5(5)
C136 C135 H135 119.3
C134 C135 H135 119.3
C137 C136 C135 118.3(5)
C137 C136 H136 120.9
C135 C136 H136 120.9
C136 C137 C138 121.5(5)
C136 C137 H137 119.3
C138 C137 H137 119.3
C133 C138 C137 120.8(5)
C133 C138 H138 119.6
C137 C138 H138 119.6
C142 O141 Y2 143.6(2)
O141 C142 C143 119.1(3)
O141 C142 C147 122.2(3)
C143 C142 C147 118.7(3)
C144 C143 C142 120.8(3)
C144 C143 C148 117.9(3)
C142 C143 C148 120.9(3)
C145 C144 C143 121.0(4)
C145 C144 H144 119.5
C143 C144 H144 119.5
C146 C145 C144 117.7(4)
C146 C145 C149 121.8(4)
C144 C145 C149 120.5(4)
C145 C146 C147 124.0(4)
C145 C146 H146 118
C147 C146 H146 118
C146 C147 C142 117.7(4)
C146 C147 C150 121.6(3)
C142 C147 C150 120.8(3)
N161 C148 C143 117.4(3)
N161 C148 H14C 107.9
C143 C148 H14C 107.9
N161 C148 H14D 107.9
C143 C148 H14D 107.9
H14C C148 H14D 107.2
C145 C149 H14E 109.5
C145 C149 H14F 109.5
H14E C149 H14F 109.5
C145 C149 H14G 109.5
H14E C149 H14G 109.5
H14F C149 H14G 109.5
C147 C150 C153 111.9(3)
C147 C150 C151 109.2(3)
C153 C150 C151 110.6(4)
C147 C150 C152 111.9(4)
C153 C150 C152 106.1(4)
C151 C150 C152 107.1(3)
C150 C151 H15C 109.5
C150 C151 H15D 109.5
H15C C151 H15D 109.5
C150 C151 H15E 109.5
H15C C151 H15E 109.5
H15D C151 H15E 109.5
C150 C152 H15F 109.5
C150 C152 H15G 109.5
H15F C152 H15G 109.5
C150 C152 H15H 109.5
H15F C152 H15H 109.5
H15G C152 H15H 109.5
C158 C153 C154 116.3(5)
C158 C153 C150 122.7(4)
C154 C153 C150 120.3(4)
C153 C154 C155 121.6(5)
C153 C154 H154 119.2
C155 C154 H154 119.2
C156 C155 C154 119.5(5)
C156 C155 H155 120.3
C154 C155 H155 120.3
C157 C156 C155 119.2(5)
C157 C156 H156 120.4
C155 C156 H156 120.4
C156 C157 C158 119.9(5)
C156 C157 H157 120.1
C158 C157 H157 120.1
C153 C158 C157 122.9(5)
C153 C158 H158 118.5
C157 C158 H158 118.5
C162 N161 C148 111.7(3)
C162 N161 C128 111.2(3)
C148 N161 C128 105.2(3)
C162 N161 Y2 111.6(2)
C148 N161 Y2 107.4(2)
C128 N161 Y2 109.4(2)
N161 C162 C163 110.6(4)
N161 C162 H16A 109.5
C163 C162 H16A 109.5
N161 C162 H16B 109.5
C163 C162 H16B 109.5
H16A C162 H16B 108.1
O164 C163 C162 111.3(6)
O164 C163 H16C 109.4
C162 C163 H16C 109.4
O164 C163 H16D 109.4
C162 C163 H16D 109.4
H16C C163 H16D 108
C163 O164 C165 113.7(5)
C163 O164 Y2 120.9(4)
C165 O164 Y2 115.2(4)
H26C C263 H26D 107.6
H26E C265 H26F 109.5
H26E C265 H26G 109.5
H26F C265 H26G 109.5

loop_
_geom_bond_atom_site_label_1
_geom_bond_atom_site_label_2
_geom_bond_distance
Y1 O41 2.144(2)
Y1 O21 2.151(2)
Y1 N1 2.275(3)
Y1 O11 2.364(3)
Y1 O64 2.387(2)
Y1 N61 2.611(3)
Y1 Si1 3.2218(12)
Si1 N1 1.685(4)
Si1 C2 1.860(5)
Si1 C3 1.867(5)
Si1 HI1 1
Si2 N1 1.723(4)
Si2 C5 1.863(5)
Si2 C4 1.873(5)
Si2 HI2 1
C2 H2A 0.98
C2 H2B 0.98
C2 H2C 0.98
C3 H3A 0.98
C3 H3B 0.98
C3 H3C 0.98
C4 H4A 0.98
C4 H4B 0.98
C4 H4C 0.98
C5 H5A 0.98
C5 H5B 0.98
C5 H5C 0.98
O11 C15 1.449(5)
O11 C12 1.465(6)
C12 C13 1.493(7)
C12 H12A 0.99
C12 H12B 0.99
C13 C14 1.512(7)
C13 H13A 0.99
C13 H13B 0.99
C14 C15 1.460(7)
C14 H14A 0.99
C14 H14B 0.99
C15 H15A 0.99
C15 H15B 0.99
O21 C22 1.326(4)
C22 C23 1.405(5)
C22 C27 1.416(5)
C23 C24 1.398(5)
C23 C28 1.510(5)
C24 C25 1.388(5)
C24 H24 0.95
C25 C26 1.401(5)
C25 C29 1.514(5)
C26 C27 1.392(5)
C26 H26 0.95
C27 C30 1.538(5)
C28 N61 1.498(4)
C28 H28A 0.99
C28 H28B 0.99
C29 H29A 0.98
C29 H29B 0.98
C29 H29C 0.98
C30 C33 1.533(5)
C30 C32 1.543(5)
C30 C31 1.545(5)
C31 H31A 0.98
C31 H31B 0.98
C31 H31C 0.98
C32 H32A 0.98
C32 H32B 0.98
C32 H32C 0.98
C33 C38 1.392(5)
C33 C34 1.401(6)
C34 C35 1.376(6)
C34 H34 0.95
C35 C36 1.383(6)
C35 H35 0.95
C36 C37 1.366(6)
C36 H36 0.95
C37 C38 1.396(6)
C37 H37 0.95
C38 H38 0.95
O41 C42 1.338(4)
C42 C43 1.405(5)
C42 C47 1.418(5)
C43 C44 1.397(5)
C43 C48 1.507(5)
C44 C45 1.382(5)
C44 H44 0.95
C45 C46 1.397(6)
C45 C49 1.517(5)
C46 C47 1.398(5)
C46 H46 0.95
C47 C50 1.543(5)
C48 N61 1.492(4)
C48 H48A 0.99
C48 H48B 0.99
C49 H49A 0.98
C49 H49B 0.98
C49 H49C 0.98
C50 C53 1.540(6)
C50 C52 1.540(5)
C50 C51 1.544(5)
C51 H51A 0.98
C51 H51B 0.98
C51 H51C 0.98
C52 H52A 0.98
C52 H52B 0.98
C52 H52C 0.98
C53 C54 1.395(6)
C53 C58 1.401(7)
C54 C55 1.399(6)
C54 H54 0.95
C55 C56 1.373(7)
C55 H55 0.95
C56 C57 1.360(6)
C56 H56 0.95
C57 C58 1.387(6)
C57 H57 0.95
C58 H58 0.95
N61 C62 1.482(5)
C62 C63 1.510(5)
C62 H62A 0.99
C62 H62B 0.99
C63 O64 1.440(4)
C63 H63A 0.99
C63 H63B 0.99
O64 C65 1.446(5)
C65 H65A 0.98
C65 H65B 0.98
C65 H65C 0.98
Y2 O121 2.147(2)
Y2 O141 2.156(2)
Y2 N101 2.271(3)
Y2 O111 2.340(3)
Y2 O164 2.392(3)
Y2 N161 2.600(3)
Y2 Si11 3.283(3)
Y2 Si21 3.324(3)
Si11 N101 1.543(5)
Si11 C102 1.866(13)
Si11 C103 1.882(13)
Si11 HI11 1
C102 H10A 0.98
C102 H10B 0.98
C102 H10C 0.98
C103 H10D 0.98
C103 H10E 0.98
C103 H10F 0.98
Si12 N101 1.843(5)
Si12 C105 1.870(14)
Si12 C104 1.873(12)
Si12 HI12 1
C104 H10G 0.98
C104 H10H 0.98
C104 H10I 0.98
C105 H10J 0.98
C105 H10K 0.98
C105 H10L 0.98
Si21 N101 1.825(5)
Si21 C202 1.852(12)
Si21 C203 1.869(13)
Si21 HI21 1
C202 H20A 0.98
C202 H20B 0.98
C202 H20C 0.98
C203 H20D 0.98
C203 H20E 0.98
C203 H20F 0.98
Si22 N101 1.618(5)
Si22 C204 1.872(12)
Si22 C205 1.874(13)
Si22 HI22 1
C204 H20G 0.98
C204 H20H 0.98
C204 H20I 0.98
C205 H20J 0.98
C205 H20K 0.98
C205 H20L 0.98
O111 C115 1.442(5)
O111 C112 1.455(5)
C112 C113 1.511(7)
C112 H11A 0.99
C112 H11B 0.99
C113 C114 1.504(8)
C113 H11C 0.99
C113 H11D 0.99
C114 C115 1.513(7)
C114 H11E 0.99
C114 H11F 0.99
C115 H11G 0.99
C115 H11H 0.99
O121 C122 1.333(4)
C122 C123 1.407(5)
C122 C127 1.411(5)
C123 C124 1.392(5)
C123 C128 1.512(5)
C124 C125 1.387(5)
C124 H124 0.95
C125 C126 1.381(6)
C125 C129 1.516(5)
C126 C127 1.391(5)
C126 H126 0.95
C127 C130 1.547(5)
C128 N161 1.492(5)
C128 H12C 0.99
C128 H12D 0.99
C129 H12E 0.98
C129 H12F 0.98
C129 H12G 0.98
C130 C131 1.534(6)
C130 C133 1.535(6)
C130 C132 1.536(6)
C131 H13C 0.98
C131 H13D 0.98
C131 H13E 0.98
C132 H13F 0.98
C132 H13G 0.98
C132 H13H 0.98
C133 C134 1.385(6)
C133 C138 1.394(6)
C134 C135 1.385(6)
C134 H134 0.95
C135 C136 1.379(6)
C135 H135 0.95
C136 C137 1.353(6)
C136 H136 0.95
C137 C138 1.395(6)
C137 H137 0.95
C138 H138 0.95
O141 C142 1.332(4)
C142 C143 1.405(5)
C142 C147 1.430(5)
C143 C144 1.400(5)
C143 C148 1.509(5)
C144 C145 1.387(6)
C144 H144 0.95
C145 C146 1.385(6)
C145 C149 1.514(6)
C146 C147 1.393(6)
C146 H146 0.95
C147 C150 1.538(6)
C148 N161 1.491(4)
C148 H14C 0.99
C148 H14D 0.99
C149 H14E 0.98
C149 H14F 0.98
C149 H14G 0.98
C150 C153 1.544(6)
C150 C151 1.545(6)
C150 C152 1.549(6)
C151 H15C 0.98
C151 H15D 0.98
C151 H15E 0.98
C152 H15F 0.98
C152 H15G 0.98
C152 H15H 0.98
C153 C158 1.371(7)
C153 C154 1.391(7)
C154 C155 1.396(7)
C154 H154 0.95
C155 C156 1.384(7)
C155 H155 0.95
C156 C157 1.366(7)
C156 H156 0.95
C157 C158 1.382(7)
C157 H157 0.95
C158 H158 0.95
N161 C162 1.488(5)
C162 C163 1.568(9)
C162 H16A 0.99
C162 H16B 0.99
C163 O164 1.339(9)
C163 H16C 0.99
C163 H16D 0.99
O164 C165 1.540(9)
C165 H16E 0.98
C165 H16F 0.98
C165 H16G 0.98
C263 H26C 0.99
C263 H26D 0.99
C265 H26E 0.98
C265 H26F 0.98
C265 H26G 0.98

loop_
_geom_torsion_atom_site_label_1
_geom_torsion_atom_site_label_2
_geom_torsion_atom_site_label_3
_geom_torsion_atom_site_label_4
_geom_torsion
O41 Y1 Si1 N1 83.59(18)
O21 Y1 Si1 N1 -110.10(18)
O11 Y1 Si1 N1 167.84(18)
O64 Y1 Si1 N1 -16.53(18)
O41 Y1 Si1 C2 160.3(3)
O21 Y1 Si1 C2 -33.4(3)
N1 Y1 Si1 C2 76.7(3)
O11 Y1 Si1 C2 -115.5(3)
O64 Y1 Si1 C2 60.2(3)
O41 Y1 Si1 C3 -18.7(2)
O21 Y1 Si1 C3 147.6(2)
N1 Y1 Si1 C3 -102.3(3)
O11 Y1 Si1 C3 65.5(2)
O64 Y1 Si1 C3 -118.8(2)
C2 Si1 N1 Si2 48.8(3)
C3 Si1 N1 Si2 -79.1(3)
Y1 Si1 N1 Si2 -177.6(3)
C2 Si1 N1 Y1 -133.6(2)
C3 Si1 N1 Y1 98.5(2)
C5 Si2 N1 Si1 43.9(3)
C4 Si2 N1 Si1 -78.0(3)
C5 Si2 N1 Y1 -133.1(2)
C4 Si2 N1 Y1 105.0(3)
O41 Y1 N1 Si1 -105.11(16)
O21 Y1 N1 Si1 75.23(17)
O11 Y1 N1 Si1 -13.42(19)
O64 Y1 N1 Si1 165.02(16)
N61 Y1 N1 Si1 169.33(15)
O41 Y1 N1 Si2 72.2(2)
O21 Y1 N1 Si2 -107.5(2)
O11 Y1 N1 Si2 163.89(19)
O64 Y1 N1 Si2 -17.7(2)
N61 Y1 N1 Si2 -13.4(4)
Si1 Y1 N1 Si2 177.3(3)
O41 Y1 O11 C15 33.6(3)
O21 Y1 O11 C15 -172.2(4)
N1 Y1 O11 C15 -69.2(4)
O64 Y1 O11 C15 115.0(4)
N61 Y1 O11 C15 109.6(3)
Si1 Y1 O11 C15 -75.8(3)
O41 Y1 O11 C12 -171.6(4)
O21 Y1 O11 C12 -17.4(4)
N1 Y1 O11 C12 85.6(4)
O64 Y1 O11 C12 -90.1(4)
N61 Y1 O11 C12 -95.6(4)
Si1 Y1 O11 C12 79.0(4)
C15 O11 C12 C13 26.4(6)
Y1 O11 C12 C13 -131.5(3)
O11 C12 C13 C14 -31.8(6)
C12 C13 C14 C15 26.5(7)
C12 O11 C15 C14 -9.6(6)
Y1 O11 C15 C14 148.8(4)
C13 C14 C15 O11 -10.9(7)
O41 Y1 O21 C22 -66.6(4)
N1 Y1 O21 C22 112.7(3)
O11 Y1 O21 C22 -133.1(3)
O64 Y1 O21 C22 26.4(3)
N61 Y1 O21 C22 -39.6(3)
Si1 Y1 O21 C22 141.7(3)
Y1 O21 C22 C23 49.5(5)
Y1 O21 C22 C27 -129.4(3)
O21 C22 C23 C24 -173.0(3)
C27 C22 C23 C24 5.9(6)
O21 C22 C23 C28 9.9(5)
C27 C22 C23 C28 -171.2(3)
C22 C23 C24 C25 -1.0(6)
C28 C23 C24 C25 176.0(3)
C23 C24 C25 C26 -2.8(6)
C23 C24 C25 C29 179.1(4)
C24 C25 C26 C27 1.8(6)
C29 C25 C26 C27 179.9(4)
C25 C26 C27 C22 2.9(6)
C25 C26 C27 C30 -177.5(4)
O21 C22 C27 C26 172.2(3)
C23 C22 C27 C26 -6.7(6)
O21 C22 C27 C30 -7.4(5)
C23 C22 C27 C30 173.7(3)
C24 C23 C28 N61 114.1(4)
C22 C23 C28 N61 -68.9(5)
C26 C27 C30 C33 129.4(4)
C22 C27 C30 C33 -51.0(5)
C26 C27 C30 C32 11.2(5)
C22 C27 C30 C32 -169.2(3)
C26 C27 C30 C31 -106.8(4)
C22 C27 C30 C31 72.8(4)
C27 C30 C33 C38 137.7(4)
C32 C30 C33 C38 -100.7(4)
C31 C30 C33 C38 15.8(5)
C27 C30 C33 C34 -45.0(5)
C32 C30 C33 C34 76.5(4)
C31 C30 C33 C34 -166.9(3)
C38 C33 C34 C35 -0.3(6)
C30 C33 C34 C35 -177.6(4)
C33 C34 C35 C36 -0.4(6)
C34 C35 C36 C37 1.1(6)
C35 C36 C37 C38 -1.0(6)
C34 C33 C38 C37 0.3(6)
C30 C33 C38 C37 177.6(3)
C36 C37 C38 C33 0.4(6)
O21 Y1 O41 C42 34.3(5)
N1 Y1 O41 C42 -145.0(4)
O11 Y1 O41 C42 100.1(4)
O64 Y1 O41 C42 -58.7(4)
N61 Y1 O41 C42 7.1(4)
Si1 Y1 O41 C42 -175.5(4)
Y1 O41 C42 C43 -28.0(6)
Y1 O41 C42 C47 150.9(3)
O41 C42 C43 C44 -179.2(3)
C47 C42 C43 C44 1.9(5)
O41 C42 C43 C48 -1.3(5)
C47 C42 C43 C48 179.8(3)
C42 C43 C44 C45 0.9(6)
C48 C43 C44 C45 -177.0(3)
C43 C44 C45 C46 -2.5(6)
C43 C44 C45 C49 178.2(4)
C44 C45 C46 C47 1.2(6)
C49 C45 C46 C47 -179.5(4)
C45 C46 C47 C42 1.5(5)
C45 C46 C47 C50 -177.4(3)
O41 C42 C47 C46 178.0(3)
C43 C42 C47 C46 -3.1(5)
O41 C42 C47 C50 -3.0(5)
C43 C42 C47 C50 175.9(3)
C44 C43 C48 N61 -123.7(4)
C42 C43 C48 N61 58.4(5)
C46 C47 C50 C53 -115.8(4)
C42 C47 C50 C53 65.3(4)
C46 C47 C50 C52 121.6(4)
C42 C47 C50 C52 -57.3(4)
C46 C47 C50 C51 2.6(5)
C42 C47 C50 C51 -176.4(3)
C52 C50 C53 C54 144.8(4)
C47 C50 C53 C54 23.0(5)
C51 C50 C53 C54 -98.6(5)
C52 C50 C53 C58 -40.2(5)
C47 C50 C53 C58 -162.0(4)
C51 C50 C53 C58 76.4(5)
C58 C53 C54 C55 1.3(7)
C50 C53 C54 C55 176.5(4)
C53 C54 C55 C56 -0.9(7)
C54 C55 C56 C57 -0.5(7)
C55 C56 C57 C58 1.4(7)
C56 C57 C58 C53 -1.0(7)
C54 C53 C58 C57 -0.4(7)
C50 C53 C58 C57 -175.7(4)
C43 C48 N61 C62 49.4(4)
C43 C48 N61 C28 170.7(3)
C43 C48 N61 Y1 -73.7(3)
C23 C28 N61 C62 -63.1(4)
C23 C28 N61 C48 174.2(3)
C23 C28 N61 Y1 61.0(3)
O41 Y1 N61 C62 -85.0(2)
O21 Y1 N61 C62 107.7(2)
N1 Y1 N61 C62 7.2(4)
O11 Y1 N61 C62 -170.3(2)
O64 Y1 N61 C62 11.9(2)
O41 Y1 N61 C48 38.2(2)
O21 Y1 N61 C48 -129.1(2)
N1 Y1 N61 C48 130.4(3)
O11 Y1 N61 C48 -47.1(2)
O64 Y1 N61 C48 135.1(2)
O41 Y1 N61 C28 152.2(2)
O21 Y1 N61 C28 -15.0(2)
N1 Y1 N61 C28 -115.6(3)
O11 Y1 N61 C28 66.9(2)
O64 Y1 N61 C28 -110.9(2)
C48 N61 C62 C63 -105.2(3)
C28 N61 C62 C63 135.8(3)
Y1 N61 C62 C63 13.9(4)
N61 C62 C63 O64 -47.7(4)
C62 C63 O64 C65 -88.9(4)
C62 C63 O64 Y1 61.6(3)
O41 Y1 O64 C63 36.5(2)
O21 Y1 O64 C63 -115.3(2)
N1 Y1 O64 C63 139.8(2)
O11 Y1 O64 C63 -44.0(4)
N61 Y1 O64 C63 -38.1(2)
Si1 Y1 O64 C63 148.0(2)
O41 Y1 O64 C65 -178.0(3)
O21 Y1 O64 C65 30.2(3)
N1 Y1 O64 C65 -74.8(3)
O11 Y1 O64 C65 101.4(3)
N61 Y1 O64 C65 107.4(3)
Si1 Y1 O64 C65 -66.6(3)
O121 Y2 Si11 N101 113.5(3)
O141 Y2 Si11 N101 -81.4(3)
O111 Y2 Si11 N101 -164.4(3)
O164 Y2 Si11 N101 19.5(3)
Si21 Y2 Si11 N101 -90.7(3)
O121 Y2 Si11 C102 40.6(6)
O141 Y2 Si11 C102 -154.2(6)
N101 Y2 Si11 C102 -72.9(7)
O111 Y2 Si11 C102 122.8(6)
O164 Y2 Si11 C102 -53.4(6)
Si21 Y2 Si11 C102 -163.6(7)
O121 Y2 Si11 C103 -146.7(5)
O141 Y2 Si11 C103 18.4(5)
N101 Y2 Si11 C103 99.8(5)
O111 Y2 Si11 C103 -64.6(5)
O164 Y2 Si11 C103 119.3(5)
Si21 Y2 Si11 C103 9.1(5)
O121 Y2 Si21 N101 79.4(2)
O141 Y2 Si21 N101 -118.1(2)
O111 Y2 Si21 N101 157.0(2)
O164 Y2 Si21 N101 -27.3(2)
N161 Y2 Si21 N101 -145.4(3)
Si11 Y2 Si21 N101 53.0(3)
O121 Y2 Si21 C202 148.2(7)
O141 Y2 Si21 C202 -49.4(7)
N101 Y2 Si21 C202 68.8(7)
O111 Y2 Si21 C202 -134.2(7)
O164 Y2 Si21 C202 41.5(7)
N161 Y2 Si21 C202 -76.7(7)
Si11 Y2 Si21 C202 121.8(7)
O121 Y2 Si21 C203 -22.3(5)
O141 Y2 Si21 C203 140.1(5)
N101 Y2 Si21 C203 -101.8(5)
O111 Y2 Si21 C203 55.2(5)
O164 Y2 Si21 C203 -129.0(5)
N161 Y2 Si21 C203 112.8(6)
Si11 Y2 Si21 C203 -48.8(5)
C102 Si11 N101 Si22 -9.0(5)
C103 Si11 N101 Si22 118.8(5)
Y2 Si11 N101 Si22 -142.7(3)
C102 Si11 N101 Si21 -141.7(5)
C103 Si11 N101 Si21 -14.0(5)
Y2 Si11 N101 Si21 84.6(3)
C102 Si11 N101 Si12 -46.9(6)
C103 Si11 N101 Si12 80.8(5)
Y2 Si11 N101 Si12 179.4(5)
C102 Si11 N101 Y2 133.7(5)
C103 Si11 N101 Y2 -98.6(5)
C204 Si22 N101 Si11 -105.3(5)
C205 Si22 N101 Si11 19.2(5)
C204 Si22 N101 Si21 -73.1(5)
C205 Si22 N101 Si21 51.4(5)
C204 Si22 N101 Si12 27.2(5)
C205 Si22 N101 Si12 151.8(5)
C204 Si22 N101 Y2 119.3(5)
C205 Si22 N101 Y2 -116.2(5)
C202 Si21 N101 Si11 111.9(5)
C203 Si21 N101 Si11 -12.8(5)
Y2 Si21 N101 Si11 -111.8(3)
C202 Si21 N101 Si22 53.7(6)
C203 Si21 N101 Si22 -71.1(5)
Y2 Si21 N101 Si22 -170.1(4)
C202 Si21 N101 Si12 2.6(6)
C203 Si21 N101 Si12 -122.2(5)
Y2 Si21 N101 Si12 138.8(3)
C202 Si21 N101 Y2 -136.3(5)
C203 Si21 N101 Y2 99.0(5)
C105 Si12 N101 Si11 76.7(6)
C104 Si12 N101 Si11 -44.2(6)
C105 Si12 N101 Si22 15.2(5)
C104 Si12 N101 Si22 -105.6(5)
C105 Si12 N101 Si21 121.6(5)
C104 Si12 N101 Si21 0.8(5)
C105 Si12 N101 Y2 -104.0(5)
C104 Si12 N101 Y2 135.2(5)
O121 Y2 N101 Si11 -70.8(3)
O141 Y2 N101 Si11 105.4(3)
O111 Y2 N101 Si11 16.5(3)
O164 Y2 N101 Si11 -162.5(3)
N161 Y2 N101 Si11 -166.7(3)
Si21 Y2 N101 Si11 40.7(2)
O121 Y2 N101 Si22 57.5(3)
O141 Y2 N101 Si22 -126.4(3)
O111 Y2 N101 Si22 144.7(3)
O164 Y2 N101 Si22 -34.3(3)
N161 Y2 N101 Si22 -38.5(5)
Si11 Y2 N101 Si22 128.2(5)
Si21 Y2 N101 Si22 168.9(4)
O121 Y2 N101 Si21 -111.44(19)
O141 Y2 N101 Si21 64.7(2)
O111 Y2 N101 Si21 -24.1(2)
O164 Y2 N101 Si21 156.82(19)
N161 Y2 N101 Si21 152.6(3)
Si11 Y2 N101 Si21 -40.7(2)
O121 Y2 N101 Si12 109.9(2)
O141 Y2 N101 Si12 -74.0(2)
O111 Y2 N101 Si12 -162.85(19)
O164 Y2 N101 Si12 18.1(2)
N161 Y2 N101 Si12 13.9(5)
Si11 Y2 N101 Si12 -179.4(4)
Si21 Y2 N101 Si12 -138.7(3)
O121 Y2 O111 C115 -168.4(4)
O141 Y2 O111 C115 -13.4(4)
N101 Y2 O111 C115 88.4(4)
O164 Y2 O111 C115 -94.2(4)
N161 Y2 O111 C115 -90.5(4)
Si11 Y2 O111 C115 95.3(4)
Si21 Y2 O111 C115 75.9(4)
O121 Y2 O111 C112 23.0(3)
O141 Y2 O111 C112 178.0(3)
N101 Y2 O111 C112 -80.2(3)
O164 Y2 O111 C112 97.2(4)
N161 Y2 O111 C112 101.0(3)
Si11 Y2 O111 C112 -73.3(3)
Si21 Y2 O111 C112 -92.7(3)
C115 O111 C112 C113 -36.1(5)
Y2 O111 C112 C113 134.5(4)
O111 C112 C113 C114 20.9(6)
C112 C113 C114 C115 0.8(7)
C112 O111 C115 C114 36.6(5)
Y2 O111 C115 C114 -133.8(4)
C113 C114 C115 O111 -22.5(6)
O141 Y2 O121 C122 59.5(4)
N101 Y2 O121 C122 -128.4(4)
O111 Y2 O121 C122 123.3(4)
O164 Y2 O121 C122 -35.9(4)
N161 Y2 O121 C122 31.1(3)
Si11 Y2 O121 C122 -151.7(3)
Si21 Y2 O121 C122 -160.5(3)
Y2 O121 C122 C123 -40.5(5)
Y2 O121 C122 C127 139.3(3)
O121 C122 C123 C124 173.6(3)
C127 C122 C123 C124 -6.2(5)
O121 C122 C123 C128 -11.6(5)
C127 C122 C123 C128 168.5(3)
C122 C123 C124 C125 1.2(6)
C128 C123 C124 C125 -173.4(3)
C123 C124 C125 C126 3.4(6)
C123 C124 C125 C129 -178.0(4)
C124 C125 C126 C127 -3.1(6)
C129 C125 C126 C127 178.3(4)
C125 C126 C127 C122 -1.8(6)
C125 C126 C127 C130 176.4(4)
O121 C122 C127 C126 -173.4(4)
C123 C122 C127 C126 6.4(5)
O121 C122 C127 C130 8.4(5)
C123 C122 C127 C130 -171.8(3)
C124 C123 C128 N161 -118.8(4)
C122 C123 C128 N161 66.5(5)
C126 C127 C130 C131 112.9(4)
C122 C127 C130 C131 -68.9(5)
C126 C127 C130 C133 -123.5(4)
C122 C127 C130 C133 54.7(5)
C126 C127 C130 C132 -5.5(6)
C122 C127 C130 C132 172.7(4)
C131 C130 C133 C134 168.8(4)
C132 C130 C133 C134 -74.1(5)
C127 C130 C133 C134 47.2(5)
C131 C130 C133 C138 -13.9(6)
C132 C130 C133 C138 103.2(5)
C127 C130 C133 C138 -135.5(4)
C138 C133 C134 C135 0.1(7)
C130 C133 C134 C135 177.6(4)
C133 C134 C135 C136 -0.4(7)
C134 C135 C136 C137 0.3(7)
C135 C136 C137 C138 0.0(7)
C134 C133 C138 C137 0.3(7)
C130 C133 C138 C137 -177.1(4)
C136 C137 C138 C133 -0.4(7)
O121 Y2 O141 C142 -36.0(5)
N101 Y2 O141 C142 151.9(4)
O111 Y2 O141 C142 -99.2(4)
O164 Y2 O141 C142 59.4(4)
N161 Y2 O141 C142 -7.4(4)
Si11 Y2 O141 C142 177.0(4)
Si21 Y2 O141 C142 -179.9(4)
Y2 O141 C142 C143 22.4(6)
Y2 O141 C142 C147 -157.6(3)
O141 C142 C143 C144 -178.8(3)
C147 C142 C143 C144 1.1(5)
O141 C142 C143 C148 7.9(5)
C147 C142 C143 C148 -172.1(3)
C142 C143 C144 C145 -2.6(6)
C148 C143 C144 C145 170.9(3)
C143 C144 C145 C146 1.6(6)
C143 C144 C145 C149 -178.9(4)
C144 C145 C146 C147 0.8(6)
C149 C145 C146 C147 -178.7(4)
C145 C146 C147 C142 -2.1(6)
C145 C146 C147 C150 178.3(4)
O141 C142 C147 C146 -178.9(3)
C143 C142 C147 C146 1.1(5)
O141 C142 C147 C150 0.6(5)
C143 C142 C147 C150 -179.3(3)
C144 C143 C148 N161 126.9(4)
C142 C143 C148 N161 -59.6(5)
C146 C147 C150 C153 113.6(4)
C142 C147 C150 C153 -65.9(5)
C146 C147 C150 C151 -123.6(4)
C142 C147 C150 C151 56.9(5)
C146 C147 C150 C152 -5.2(5)
C142 C147 C150 C152 175.2(4)
C147 C150 C153 C158 -22.0(6)
C151 C150 C153 C158 -144.0(5)
C152 C150 C153 C158 100.3(5)
C147 C150 C153 C154 168.2(4)
C151 C150 C153 C154 46.2(6)
C152 C150 C153 C154 -69.6(6)
C158 C153 C154 C155 3.5(8)
C150 C153 C154 C155 174.0(5)
C153 C154 C155 C156 3.3(8)
C154 C155 C156 C157 -8.2(8)
C155 C156 C157 C158 6.2(8)
C154 C153 C158 C157 -5.7(8)
C150 C153 C158 C157 -175.9(5)
C156 C157 C158 C153 0.9(8)
C143 C148 N161 C162 -54.2(4)
C143 C148 N161 C128 -174.9(3)
C143 C148 N161 Y2 68.6(3)
C123 C128 N161 C162 61.4(4)
C123 C128 N161 C148 -177.5(3)
C123 C128 N161 Y2 -62.4(4)
O121 Y2 N161 C162 -103.9(2)
O141 Y2 N161 C162 89.3(2)
N101 Y2 N161 C162 -3.2(4)
O111 Y2 N161 C162 173.8(2)
O164 Y2 N161 C162 -7.7(2)
Si21 Y2 N161 C162 117.4(3)
O121 Y2 N161 C148 133.3(2)
O141 Y2 N161 C148 -33.5(2)
N101 Y2 N161 C148 -126.0(3)
O111 Y2 N161 C148 50.9(2)
O164 Y2 N161 C148 -130.5(2)
Si21 Y2 N161 C148 -5.4(4)
O121 Y2 N161 C128 19.6(2)
O141 Y2 N161 C128 -147.2(2)
N101 Y2 N161 C128 120.3(3)
O111 Y2 N161 C128 -62.7(2)
O164 Y2 N161 C128 115.8(2)
Si21 Y2 N161 C128 -119.1(3)
C148 N161 C162 C163 149.8(4)
C128 N161 C162 C163 -93.0(5)
Y2 N161 C162 C163 29.5(5)
N161 C162 C163 O164 -47.1(7)
C162 C163 O164 C165 -100.1(6)
C162 C163 O164 Y2 43.4(7)
O121 Y2 O164 C163 56.4(5)
O141 Y2 O164 C163 -95.7(5)
N101 Y2 O164 C163 161.3(5)
O111 Y2 O164 C163 -16.2(6)
N161 Y2 O164 C163 -20.3(5)
Si11 Y2 O164 C163 153.3(5)
Si21 Y2 O164 C163 175.1(5)
O121 Y2 O164 C165 -160.6(5)
O141 Y2 O164 C165 47.3(5)
N101 Y2 O164 C165 -55.7(5)
O111 Y2 O164 C165 126.8(5)
N161 Y2 O164 C165 122.8(5)
Si11 Y2 O164 C165 -63.7(5)
Si21 Y2 O164 C165 -41.8(5)
